data_1556179
loop_
_publ_author_name
'Parella, Ramarao'
'Gopalakrishnan, Bojan'
'Babu, Srinivasarao Arulananda'

_publ_section_title
;
 Auxiliary-enabled Pd-catalyzed direct arylation of methylene C(sp3)-H
 bond of cyclopropanes: highly diastereoselective assembling of di- and
 trisubstituted cyclopropanecarboxamides.
;
_journal_issue 13
_journal_name_full 'Organic letters'
_journal_page_first 3238
_journal_page_last 3241
_journal_paper_doi 10.1021/ol4012212
_journal_volume 15
_journal_year 2013
_chemical_formula_moiety 'C20 H18 N2 O2'
_chemical_formula_sum 'C20 H18 N2 O2'
_chemical_formula_weight 318.36
_space_group_crystal_system monoclinic
_space_group_IT_number 14
_space_group_name_Hall '-P 2ybc'
_space_group_name_H-M_alt 'P 1 21/c 1'
_atom_sites_solution_hydrogens geom
_atom_sites_solution_primary direct
_atom_sites_solution_secondary difmap
_audit_creation_date 2012-10-22T19:19:29-00:00
_audit_creation_method 'WinGX routine CIF_UPDATE'
_cell_angle_alpha 90
_cell_angle_beta 106.519(2)
_cell_angle_gamma 90
_cell_formula_units_Z 4
_cell_length_a 13.639(3)
_cell_length_b 10.357(2)
_cell_length_c 12.061(2)
_cell_measurement_temperature 296(2)
_cell_volume 1633.4(5)
_computing_structure_refinement 'SHELXL-97 (Sheldrick, 1997)'
_computing_structure_solution 'SHELXS-97 (Sheldrick, 1990)'
_diffrn_ambient_temperature 296(2)
_diffrn_measured_fraction_theta_full 0.993
_diffrn_measured_fraction_theta_max 0.993
_diffrn_radiation_monochromator graphite
_diffrn_radiation_type MoK\a
_diffrn_radiation_wavelength 0.71073
_diffrn_reflns_av_R_equivalents 0.045
_diffrn_reflns_av_unetI/netI 0.0446
_diffrn_reflns_limit_h_max 16
_diffrn_reflns_limit_h_min -14
_diffrn_reflns_limit_k_max 12
_diffrn_reflns_limit_k_min -10
_diffrn_reflns_limit_l_max 10
_diffrn_reflns_limit_l_min -14
_diffrn_reflns_number 6403
_diffrn_reflns_theta_full 25.03
_diffrn_reflns_theta_max 25.03
_diffrn_reflns_theta_min 2.51
_exptl_absorpt_coefficient_mu 0.085
_exptl_absorpt_correction_type none
_exptl_crystal_colour ' colourless'
_exptl_crystal_density_diffrn 1.295
_exptl_crystal_density_method 'not measured'
_exptl_crystal_description block
_exptl_crystal_F_000 672
_exptl_crystal_size_max 0.3
_exptl_crystal_size_mid 0.2
_exptl_crystal_size_min 0.2
_refine_diff_density_max 0.141
_refine_diff_density_min -0.132
_refine_diff_density_rms 0.034
_refine_ls_extinction_coef 0.0112(19)
_refine_ls_extinction_expression Fc^*^=kFc[1+0.001xFc^2^\l^3^/sin(2\q)]^-1/4^
_refine_ls_extinction_method SHELXL
_refine_ls_goodness_of_fit_ref 0.996
_refine_ls_hydrogen_treatment mixed
_refine_ls_matrix_type full
_refine_ls_number_parameters 219
_refine_ls_number_reflns 2876
_refine_ls_number_restraints 0
_refine_ls_restrained_S_all 0.996
_refine_ls_R_factor_all 0.0675
_refine_ls_R_factor_gt 0.0427
_refine_ls_shift/su_max 0
_refine_ls_shift/su_mean 0
_refine_ls_structure_factor_coef Fsqd
_refine_ls_weighting_details 'calc w=1/[\s^2^(Fo^2^)+(0.0631P)^2^+0.0000P] where P=(Fo^2^+2Fc^2^)/3'
_refine_ls_weighting_scheme calc
_refine_ls_wR_factor_gt 0.109
_refine_ls_wR_factor_ref 0.1204
_reflns_number_gt 1921
_reflns_number_total 2876
_reflns_threshold_expression >2sigma(I)
_cod_data_source_file ol4012212_si_002.cif
_cod_data_source_block pr837b2
_cod_original_cell_volume 1633.5(5)
_cod_database_code 1556179

loop_
_symmetry_equiv_pos_as_xyz
'x, y, z'
'-x, y+1/2, -z+1/2'
'-x, -y, -z'
'x, -y-1/2, z-1/2'

loop_
_atom_site_label
_atom_site_type_symbol
_atom_site_fract_x
_atom_site_fract_y
_atom_site_fract_z
_atom_site_U_iso_or_equiv
_atom_site_adp_type
_atom_site_occupancy
_atom_site_symmetry_multiplicity
_atom_site_calc_flag
_atom_site_refinement_flags
O1 O 0.28352(10) 0.38872(13) 0.81352(13) 0.0837(4) Uani 1 1 d .
O2 O 0.68206(9) 0.36210(14) 0.69963(13) 0.0864(5) Uani 1 1 d .
N1 N 0.77737(10) 0.18026(14) 0.73980(12) 0.0616(4) Uani 1 1 d .
H1 H 0.7796 0.1013 0.7185 0.074 Uiso 1 1 calc R
N2 N 0.95139(10) 0.04636(15) 0.78860(12) 0.0625(4) Uani 1 1 d .
C1 C 0.22548(16) 0.3063(2) 0.8646(2) 0.0902(7) Uani 1 1 d .
H1A H 0.1766 0.2596 0.8052 0.135 Uiso 1 1 calc R
H1B H 0.1902 0.3571 0.9078 0.135 Uiso 1 1 calc R
H1C H 0.2703 0.2465 0.9155 0.135 Uiso 1 1 calc R
C2 C 0.34010(12) 0.33327(18) 0.74792(17) 0.0636(5) Uani 1 1 d .
C3 C 0.39231(13) 0.41865(18) 0.69763(18) 0.0697(5) Uani 1 1 d .
H3 H 0.3874 0.507 0.709 0.084 Uiso 1 1 calc R
C4 C 0.45139(13) 0.37395(18) 0.63098(18) 0.0687(5) Uani 1 1 d .
H4 H 0.4865 0.4329 0.5984 0.082 Uiso 1 1 calc R
C5 C 0.46031(12) 0.24287(18) 0.61076(15) 0.0624(5) Uani 1 1 d .
C6 C 0.52006(14) 0.19012(19) 0.53583(17) 0.0716(6) Uani 1 1 d .
H6 H 0.4883 0.1131 0.4933 0.086 Uiso 1 1 calc R
C7 C 0.63713(14) 0.18497(18) 0.56873(16) 0.0690(5) Uani 1 1 d .
H7 H 0.6669 0.1062 0.547 0.083 Uiso 1 1 calc R
C8 C 0.69911(13) 0.25198(19) 0.67443(16) 0.0622(5) Uani 1 1 d .
C9 C 0.85512(12) 0.21830(17) 0.83766(14) 0.0558(4) Uani 1 1 d .
C10 C 0.94679(12) 0.14396(17) 0.86201(14) 0.0549(4) Uani 1 1 d .
C11 C 1.02844(13) 0.1741(2) 0.96084(16) 0.0669(5) Uani 1 1 d .
C12 C 1.11604(15) 0.0961(3) 0.9816(2) 0.0836(7) Uani 1 1 d .
H12 H 1.1711 0.1109 1.0465 0.1 Uiso 1 1 calc R
C13 C 1.12076(15) 0.0003(3) 0.9081(2) 0.0884(7) Uani 1 1 d .
H13 H 1.179 -0.0508 0.921 0.106 Uiso 1 1 calc R
C14 C 0.57627(15) 0.2666(2) 0.47117(17) 0.0838(6) Uani 1 1 d .
H14A H 0.5787 0.3594 0.4823 0.101 Uiso 1 1 calc R
H14B H 0.5723 0.239 0.3932 0.101 Uiso 1 1 calc R
C15 C 0.84745(15) 0.31853(19) 0.90925(17) 0.0703(5) Uani 1 1 d .
H15 H 0.7877 0.3671 0.8938 0.084 Uiso 1 1 calc R
C16 C 0.92987(19) 0.3473(2) 1.00545(18) 0.0843(6) Uani 1 1 d .
H16 H 0.9242 0.4161 1.0529 0.101 Uiso 1 1 calc R
C17 C 1.01724(19) 0.2783(2) 1.03136(18) 0.0845(6) Uani 1 1 d .
H17 H 1.0705 0.2996 1.0962 0.101 Uiso 1 1 calc R
C18 C 1.03663(15) -0.0209(2) 0.81219(18) 0.0777(6) Uani 1 1 d .
H18 H 1.0412 -0.087 0.7617 0.093 Uiso 1 1 calc R
C19 C 0.40697(14) 0.15972(18) 0.66310(18) 0.0710(6) Uani 1 1 d .
H19 H 0.4118 0.0713 0.6522 0.085 Uiso 1 1 calc R
C20 C 0.34716(14) 0.20281(18) 0.73062(17) 0.0696(6) Uani 1 1 d .
H20 H 0.3121 0.1444 0.7639 0.083 Uiso 1 1 calc R

loop_
_atom_site_aniso_label
_atom_site_aniso_U_11
_atom_site_aniso_U_22
_atom_site_aniso_U_33
_atom_site_aniso_U_23
_atom_site_aniso_U_13
_atom_site_aniso_U_12
O1 0.0742(8) 0.0750(10) 0.1089(11) 0.0123(8) 0.0374(8) -0.0072(7)
O2 0.0739(8) 0.0663(9) 0.1074(12) -0.0138(8) 0.0070(8) 0.0133(7)
N1 0.0630(8) 0.0601(9) 0.0551(9) -0.0052(7) 0.0063(7) 0.0090(7)
N2 0.0673(9) 0.0717(10) 0.0516(9) 0.0094(8) 0.0217(7) 0.0121(7)
C1 0.0780(13) 0.1035(17) 0.0897(16) 0.0194(13) 0.0250(12) -0.0206(12)
C2 0.0477(9) 0.0601(12) 0.0756(13) 0.0097(9) 0.0057(9) -0.0036(8)
C3 0.0620(10) 0.0493(10) 0.0987(15) 0.0092(10) 0.0243(10) 0.0011(9)
C4 0.0606(11) 0.0549(12) 0.0899(14) 0.0125(10) 0.0200(10) 0.0019(8)
C5 0.0542(10) 0.0560(11) 0.0638(11) 0.0021(9) -0.0047(9) 0.0036(8)
C6 0.0687(12) 0.0677(12) 0.0643(12) -0.0037(10) -0.0038(10) 0.0072(10)
C7 0.0690(11) 0.0703(12) 0.0616(12) -0.0006(9) 0.0088(9) 0.0179(9)
C8 0.0592(10) 0.0600(12) 0.0677(12) -0.0008(10) 0.0184(9) 0.0066(9)
C9 0.0595(10) 0.0626(11) 0.0473(10) -0.0004(8) 0.0183(8) -0.0042(8)
C10 0.0558(10) 0.0665(11) 0.0445(9) 0.0089(8) 0.0177(8) -0.0049(8)
C11 0.0615(11) 0.0837(14) 0.0534(11) 0.0159(10) 0.0129(9) -0.0162(10)
C12 0.0569(12) 0.1106(19) 0.0762(15) 0.0343(14) 0.0074(10) -0.0101(12)
C13 0.0615(12) 0.1074(19) 0.0983(18) 0.0426(15) 0.0259(12) 0.0161(12)
C14 0.0969(15) 0.0852(14) 0.0639(12) 0.0098(11) 0.0142(11) 0.0233(12)
C15 0.0756(12) 0.0767(13) 0.0611(12) -0.0097(10) 0.0234(10) -0.0039(10)
C16 0.1079(17) 0.0839(15) 0.0625(13) -0.0187(11) 0.0266(12) -0.0224(13)
C17 0.0899(15) 0.1003(17) 0.0560(12) -0.0041(12) 0.0092(11) -0.0275(13)
C18 0.0764(13) 0.0852(15) 0.0787(14) 0.0224(11) 0.0336(11) 0.0200(11)
C19 0.0689(12) 0.0495(11) 0.0776(14) 0.0047(10) -0.0067(10) -0.0037(9)
C20 0.0637(11) 0.0579(12) 0.0760(13) 0.0119(10) 0.0020(10) -0.0100(9)

loop_
_atom_type_symbol
_atom_type_description
_atom_type_scat_dispersion_real
_atom_type_scat_dispersion_imag
_atom_type_scat_source
C C 0.0033 0.0016 'International Tables Vol C Tables 4.2.6.8 and 6.1.1.4'
H H 0 0 'International Tables Vol C Tables 4.2.6.8 and 6.1.1.4'
N N 0.0061 0.0033 'International Tables Vol C Tables 4.2.6.8 and 6.1.1.4'
O O 0.0106 0.006 'International Tables Vol C Tables 4.2.6.8 and 6.1.1.4'

loop_
_geom_angle_atom_site_label_1
_geom_angle_atom_site_label_2
_geom_angle_atom_site_label_3
_geom_angle
C2 O1 C1 118.13(16)
C8 N1 C9 128.24(15)
C8 N1 H1 115.9
C9 N1 H1 115.9
C18 N2 C10 117.10(16)
O1 C1 H1A 109.5
O1 C1 H1B 109.5
H1A C1 H1B 109.5
O1 C1 H1C 109.5
H1A C1 H1C 109.5
H1B C1 H1C 109.5
C20 C2 O1 124.87(18)
C20 C2 C3 119.7(2)
O1 C2 C3 115.39(17)
C4 C3 C2 120.30(18)
C4 C3 H3 119.8
C2 C3 H3 119.9
C3 C4 C5 121.86(18)
C3 C4 H4 119.1
C5 C4 H4 119.1
C19 C5 C4 116.24(19)
C19 C5 C6 119.88(18)
C4 C5 C6 123.86(18)
C14 C6 C5 125.78(18)
C14 C6 C7 59.63(13)
C5 C6 C7 124.59(15)
C14 C6 H6 112.4
C5 C6 H6 112.4
C7 C6 H6 112.4
C8 C7 C14 117.67(17)
C8 C7 C6 120.16(16)
C14 C7 C6 58.12(12)
C8 C7 H7 116.1
C14 C7 H7 116.1
C6 C7 H7 116.1
O2 C8 N1 122.84(17)
O2 C8 C7 123.25(16)
N1 C8 C7 113.90(16)
C15 C9 N1 124.60(16)
C15 C9 C10 119.85(16)
N1 C9 C10 115.54(15)
N2 C10 C11 122.85(16)
N2 C10 C9 117.93(14)
C11 C10 C9 119.22(17)
C12 C11 C17 124.4(2)
C12 C11 C10 116.7(2)
C17 C11 C10 118.87(19)
C13 C12 C11 120.3(2)
C13 C12 H12 119.8
C11 C12 H12 119.8
C12 C13 C18 118.7(2)
C12 C13 H13 120.6
C18 C13 H13 120.6
C6 C14 C7 62.25(13)
C6 C14 H14A 117.5
C7 C14 H14A 117.5
C6 C14 H14B 117.5
C7 C14 H14B 117.5
H14A C14 H14B 114.6
C9 C15 C16 119.73(19)
C9 C15 H15 120.1
C16 C15 H15 120.1
C17 C16 C15 121.9(2)
C17 C16 H16 119.1
C15 C16 H16 119.1
C16 C17 C11 120.44(19)
C16 C17 H17 119.8
C11 C17 H17 119.8
N2 C18 C13 124.3(2)
N2 C18 H18 117.9
C13 C18 H18 117.9
C20 C19 C5 122.77(18)
C20 C19 H19 118.6
C5 C19 H19 118.6
C2 C20 C19 119.07(18)
C2 C20 H20 120.5
C19 C20 H20 120.5

loop_
_geom_bond_atom_site_label_1
_geom_bond_atom_site_label_2
_geom_bond_distance
O1 C2 1.378(2)
O1 C1 1.419(2)
O2 C8 1.220(2)
N1 C8 1.354(2)
N1 C9 1.400(2)
N1 H1 0.86
N2 C18 1.315(2)
N2 C10 1.357(2)
C1 H1A 0.96
C1 H1B 0.96
C1 H1C 0.96
C2 C20 1.375(3)
C2 C3 1.379(3)
C3 C4 1.370(3)
C3 H3 0.93
C4 C5 1.391(3)
C4 H4 0.93
C5 C19 1.389(3)
C5 C6 1.483(3)
C6 C14 1.471(3)
C6 C7 1.533(3)
C6 H6 0.98
C7 C8 1.486(3)
C7 C14 1.494(2)
C7 H7 0.98
C9 C15 1.373(2)
C9 C10 1.426(2)
C10 C11 1.416(2)
C11 C12 1.404(3)
C11 C17 1.409(3)
C12 C13 1.344(3)
C12 H12 0.93
C13 C18 1.396(3)
C13 H13 0.93
C14 H14A 0.97
C14 H14B 0.97
C15 C16 1.399(3)
C15 H15 0.93
C16 C17 1.348(3)
C16 H16 0.93
C17 H17 0.93
C18 H18 0.93
C19 C20 1.380(3)
C19 H19 0.93
C20 H20 0.93
